data_4505430
loop_
_publ_author_name
'Gordon-Wylie, Scott W.'
'Teplin, Eleanor'
'Morris, James C.'
'Trombley, Margaret I.'
'McCarthy, Sean M.'
'Cleaver, William M.'
'Clark, George R.'

_publ_section_title
;
 Exploring Hydrogen-Bonded Structures:&#x2009; Synthesis and X-ray
 Crystallographic Screening of a Cisoid Cyclic Dipeptide Mini-Library
;
_journal_issue 4
_journal_name_full 'Crystal Growth &amp; Design'
_journal_page_first 789
_journal_paper_doi 10.1021/cg049957u
_journal_volume 4
_journal_year 2004
_chemical_formula_sum 'C16 H16 N2 O3'
_chemical_formula_weight 284.35
_chemical_name_common c\b\b.EtOH
_chemical_name_systematic
; 
5H,11H-Dibenzo[b,f][1,5]diazocine-6,12-dione, Ethanol solvate
;
_space_group_IT_number 2
_symmetry_cell_setting triclinic
_symmetry_space_group_name_Hall '-P 1'
_symmetry_space_group_name_H-M 'P -1'
_atom_sites_solution_hydrogens geom
_atom_sites_solution_primary direct
_atom_sites_solution_secondary difmap
_audit_creation_method SHELXL-97
_cell_angle_alpha 86.9680(10)
_cell_angle_beta 75.5100(10)
_cell_angle_gamma 63.2160(10)
_cell_formula_units_Z 2
_cell_length_a 8.63560(10)
_cell_length_b 8.66430(10)
_cell_length_c 11.59060(10)
_cell_measurement_temperature 150(2)
_cell_volume 747.757(16)
_computing_cell_refinement 'Siemens SMART'
_computing_data_collection 'Siemens SMART(Siemens, 1995)'
_computing_data_reduction 'Siemens SAINT(Siemens, 1995)'
_computing_molecular_graphics 'Siemens SHELXTL(Siemens, 1994)'
_computing_publication_material SHELXTL-97
_computing_structure_refinement 'SHELXL-97 (Sheldrick, 1997)'
_computing_structure_solution 'SHELXS-97 (Sheldrick, 1990)'
_diffrn_ambient_temperature 150(2)
_diffrn_measured_fraction_theta_full 0.969
_diffrn_measured_fraction_theta_max 0.969
_diffrn_measurement_device_type 'Siemens SMART'
_diffrn_measurement_method 'Area detector\w scans'
_diffrn_radiation_monochromator graphite
_diffrn_radiation_source 'fine-focus sealed tube'
_diffrn_radiation_type MoK\a
_diffrn_radiation_wavelength 0.71073
_diffrn_reflns_av_R_equivalents 0.0153
_diffrn_reflns_av_sigmaI/netI 0.0235
_diffrn_reflns_limit_h_max 10
_diffrn_reflns_limit_h_min -11
_diffrn_reflns_limit_k_max 10
_diffrn_reflns_limit_k_min -11
_diffrn_reflns_limit_l_max 14
_diffrn_reflns_limit_l_min -14
_diffrn_reflns_number 6585
_diffrn_reflns_theta_full 27.10
_diffrn_reflns_theta_max 27.10
_diffrn_reflns_theta_min 1.82
_diffrn_standards_decay_% <2%
_exptl_absorpt_coefficient_mu 0.088
_exptl_absorpt_correction_T_max 0.9942
_exptl_absorpt_correction_T_min 0.9856
_exptl_absorpt_correction_type multi-scan
_exptl_absorpt_process_details Blessing(1995)
_exptl_crystal_colour colourless
_exptl_crystal_density_diffrn 1.263
_exptl_crystal_density_method 'not measured'
_exptl_crystal_description needle
_exptl_crystal_F_000 294
_exptl_crystal_size_max 0.20
_exptl_crystal_size_mid 0.12
_exptl_crystal_size_min 0.08
_refine_diff_density_max 0.660
_refine_diff_density_min -0.296
_refine_diff_density_rms 0.055
_refine_ls_extinction_method none
_refine_ls_goodness_of_fit_ref 1.156
_refine_ls_hydrogen_treatment mixed
_refine_ls_matrix_type full
_refine_ls_number_parameters 234
_refine_ls_number_reflns 3190
_refine_ls_number_restraints 0
_refine_ls_restrained_S_all 1.156
_refine_ls_R_factor_all 0.0524
_refine_ls_R_factor_gt 0.0457
_refine_ls_shift/su_max 0.026
_refine_ls_shift/su_mean 0.003
_refine_ls_structure_factor_coef Fsqd
_refine_ls_weighting_details 'w=1/[\s^2^(Fo^2^)+(0.0592P)^2^+0.2527P] where P=(Fo^2^+2Fc^2^)/3'
_refine_ls_weighting_scheme calc
_refine_ls_wR_factor_gt 0.1209
_refine_ls_wR_factor_ref 0.1245
_reflns_number_gt 2757
_reflns_number_total 3190
_reflns_threshold_expression >2sigma(I)
_cod_data_source_file cg049957usi20040504_035302.cif
_cod_data_source_block ethanol
_cod_depositor_comments
;
The following automatic conversions were performed:

'_symmetry_cell_setting' value 'Triclinic' changed to 'triclinic'
according to /home/saulius/struct/CIF-dictionaries/cif_core.dic
dictionary named 'cif_core.dic' version 2.4.1 from 2010-06-29.

Automatic conversion script
Id: cif_fix_values 1715 2011-07-08 13:25:40Z adriana 
;
_cod_original_cell_volume 747.757(14)
_cod_original_sg_symbol_H-M P-1
_cod_database_code 4505430

loop_
_symmetry_equiv_pos_as_xyz
'x, y, z'
'-x, -y, -z'

loop_
_atom_site_label
_atom_site_type_symbol
_atom_site_fract_x
_atom_site_fract_y
_atom_site_fract_z
_atom_site_U_iso_or_equiv
_atom_site_adp_type
_atom_site_occupancy
_atom_site_calc_flag
_atom_site_refinement_flags
O1 O 0.02887(14) 0.18375(14) 0.03794(9) 0.0269(3) Uani 1 d .
O2 O -0.28751(14) 0.01451(13) 0.43217(9) 0.0263(2) Uani 1 d .
N1 N -0.20693(16) 0.12739(16) 0.10766(11) 0.0219(3) Uani 1 d .
H1 H -0.145(2) 0.030(3) 0.0577(17) 0.026(4) Uiso 1 d .
N2 N -0.23653(16) 0.24113(15) 0.36773(10) 0.0204(3) Uani 1 d .
H2 H -0.174(3) 0.221(2) 0.4213(18) 0.029(5) Uiso 1 d .
C1 C -0.12226(18) 0.22578(18) 0.10452(12) 0.0202(3) Uani 1 d .
C2 C -0.21606(18) 0.39159(18) 0.18165(12) 0.0200(3) Uani 1 d .
C3 C -0.2361(2) 0.5439(2) 0.12631(13) 0.0268(3) Uani 1 d .
H3 H -0.190(3) 0.537(2) 0.0408(18) 0.030(5) Uiso 1 d .
C4 C -0.3117(2) 0.7002(2) 0.19357(15) 0.0327(4) Uani 1 d .
H4 H -0.332(3) 0.807(3) 0.1530(17) 0.034(5) Uiso 1 d .
C5 C -0.3644(2) 0.7045(2) 0.31767(15) 0.0314(4) Uani 1 d .
H5 H -0.414(3) 0.813(3) 0.3665(18) 0.038(5) Uiso 1 d .
C6 C -0.3419(2) 0.55303(19) 0.37341(13) 0.0255(3) Uani 1 d .
H6 H -0.376(2) 0.553(2) 0.4617(17) 0.028(4) Uiso 1 d .
C7 C -0.26945(18) 0.39610(18) 0.30629(12) 0.0191(3) Uani 1 d .
C8 C -0.31577(18) 0.13796(17) 0.36819(12) 0.0191(3) Uani 1 d .
C9 C -0.44395(18) 0.17676(17) 0.29159(12) 0.0189(3) Uani 1 d .
C10 C -0.6180(2) 0.20190(19) 0.34626(13) 0.0242(3) Uani 1 d .
H10 H -0.656(2) 0.201(2) 0.4355(17) 0.028(4) Uiso 1 d .
C11 C -0.7361(2) 0.2239(2) 0.27740(15) 0.0297(3) Uani 1 d .
H11 H -0.856(3) 0.239(3) 0.3172(19) 0.042(5) Uiso 1 d .
C12 C -0.6805(2) 0.2181(2) 0.15373(15) 0.0318(4) Uani 1 d .
H12 H -0.767(3) 0.231(3) 0.108(2) 0.045(6) Uiso 1 d .
C13 C -0.5076(2) 0.1918(2) 0.09852(14) 0.0270(3) Uani 1 d .
H13 H -0.463(2) 0.189(2) 0.0123(17) 0.028(4) Uiso 1 d .
C14 C -0.38903(18) 0.17169(17) 0.16745(12) 0.0200(3) Uani 1 d .
O3 O -0.05190(19) 0.20745(18) 0.54186(12) 0.0435(3) Uani 1 d .
H17 H 0.057(4) 0.131(3) 0.539(2) 0.055(7) Uiso 1 d .
C15 C -0.1301(4) 0.3135(3) 0.6494(2) 0.0707(8) Uani 1 d .
H151 H -0.2431 0.4132 0.6419 0.085 Uiso 1 calc R
H152 H -0.0482 0.3600 0.6594 0.085 Uiso 1 calc R
C16 C -0.1698(5) 0.2285(6) 0.7574(3) 0.1160(16) Uani 1 d .

loop_
_atom_site_aniso_label
_atom_site_aniso_U_11
_atom_site_aniso_U_22
_atom_site_aniso_U_33
_atom_site_aniso_U_23
_atom_site_aniso_U_13
_atom_site_aniso_U_12
O1 0.0239(5) 0.0316(6) 0.0263(5) -0.0062(4) 0.0000(4) -0.0160(4)
O2 0.0315(6) 0.0254(5) 0.0280(5) 0.0114(4) -0.0127(4) -0.0162(4)
N1 0.0228(6) 0.0220(6) 0.0210(6) -0.0036(5) -0.0018(5) -0.0118(5)
N2 0.0257(6) 0.0201(6) 0.0193(5) 0.0042(4) -0.0104(5) -0.0117(5)
C1 0.0222(7) 0.0227(7) 0.0178(6) 0.0022(5) -0.0065(5) -0.0112(5)
C2 0.0205(6) 0.0212(7) 0.0207(6) 0.0014(5) -0.0058(5) -0.0112(5)
C3 0.0357(8) 0.0272(7) 0.0209(7) 0.0057(6) -0.0077(6) -0.0174(6)
C4 0.0463(10) 0.0215(7) 0.0341(8) 0.0086(6) -0.0121(7) -0.0182(7)
C5 0.0416(9) 0.0204(7) 0.0325(8) -0.0019(6) -0.0086(7) -0.0145(7)
C6 0.0325(8) 0.0236(7) 0.0218(7) -0.0006(5) -0.0051(6) -0.0145(6)
C7 0.0205(6) 0.0195(6) 0.0206(6) 0.0028(5) -0.0069(5) -0.0110(5)
C8 0.0202(6) 0.0186(6) 0.0176(6) 0.0010(5) -0.0034(5) -0.0085(5)
C9 0.0210(6) 0.0160(6) 0.0215(6) 0.0029(5) -0.0064(5) -0.0096(5)
C10 0.0250(7) 0.0246(7) 0.0243(7) 0.0045(5) -0.0045(6) -0.0135(6)
C11 0.0226(7) 0.0345(8) 0.0366(8) 0.0073(7) -0.0084(6) -0.0170(6)
C12 0.0323(8) 0.0402(9) 0.0355(8) 0.0110(7) -0.0183(7) -0.0231(7)
C13 0.0319(8) 0.0341(8) 0.0230(7) 0.0051(6) -0.0105(6) -0.0202(7)
C14 0.0219(7) 0.0188(6) 0.0217(7) 0.0016(5) -0.0054(5) -0.0113(5)
O3 0.0402(7) 0.0447(7) 0.0391(7) -0.0026(6) -0.0248(6) -0.0053(6)
C15 0.0825(18) 0.0498(13) 0.0615(15) -0.0110(11) -0.0392(13) -0.0022(12)
C16 0.078(2) 0.139(3) 0.0522(16) 0.0182(18) 0.0005(15) 0.008(2)

loop_
_atom_type_symbol
_atom_type_description
_atom_type_scat_dispersion_real
_atom_type_scat_dispersion_imag
_atom_type_scat_source
C C 0.0033 0.0016 'International Tables Vol C Tables 4.2.6.8 and 6.1.1.4'
H H 0.0000 0.0000 'International Tables Vol C Tables 4.2.6.8 and 6.1.1.4'
N N 0.0061 0.0033 'International Tables Vol C Tables 4.2.6.8 and 6.1.1.4'
O O 0.0106 0.0060 'International Tables Vol C Tables 4.2.6.8 and 6.1.1.4'

loop_
_geom_angle_atom_site_label_1
_geom_angle_atom_site_label_2
_geom_angle_atom_site_label_3
_geom_angle
C1 N1 C14 126.94(12)
C8 N2 C7 126.74(12)
O1 C1 N1 121.40(13)
O1 C1 C2 119.78(12)
N1 C1 C2 118.81(12)
C3 C2 C7 119.55(13)
C3 C2 C1 117.79(12)
C7 C2 C1 122.43(12)
C4 C3 C2 120.63(14)
C3 C4 C5 119.76(14)
C6 C5 C4 119.90(14)
C5 C6 C7 120.63(14)
C6 C7 C2 119.50(13)
C6 C7 N2 118.64(12)
C2 C7 N2 121.60(12)
O2 C8 N2 121.22(12)
O2 C8 C9 119.55(12)
N2 C8 C9 119.22(12)
C14 C9 C10 119.52(13)
C14 C9 C8 121.76(12)
C10 C9 C8 118.42(12)
C11 C10 C9 120.18(14)
C12 C11 C10 120.06(14)
C13 C12 C11 120.22(14)
C12 C13 C14 119.92(14)
C9 C14 C13 120.08(13)
C9 C14 N1 121.12(12)
C13 C14 N1 118.44(12)
O3 C15 C16 115.5(3)

loop_
_geom_bond_atom_site_label_1
_geom_bond_atom_site_label_2
_geom_bond_distance
O1 C1 1.2364(17)
O2 C8 1.2349(17)
N1 C1 1.3445(18)
N1 C14 1.4280(18)
N2 C8 1.3478(18)
N2 C7 1.4307(18)
C1 C2 1.4980(18)
C2 C3 1.394(2)
C2 C7 1.3991(19)
C3 C4 1.389(2)
C4 C5 1.393(2)
C5 C6 1.386(2)
C6 C7 1.3954(19)
C8 C9 1.5004(18)
C9 C14 1.3942(19)
C9 C10 1.397(2)
C10 C11 1.389(2)
C11 C12 1.389(2)
C12 C13 1.386(2)
C13 C14 1.3970(19)
O3 C15 1.412(3)
C15 C16 1.464(5)

loop_
_cod_related_entry_id
_cod_related_entry_database
_cod_related_entry_code
1 ChemSpider 30661515
